data_7244536
loop_
_publ_author_name
'Zhu, Baili'
'Jin, Yunpeng'
'Chu, Jingying'
'Zuo, Minghui'
'Cui, Shuxin'

_publ_section_title
;
 Metal--organic framework bearing new viologen ligand for ammonia and
 Cr2O72&#x2212; sensing
;
_journal_issue 12
_journal_name_full 'RSC Advances'
_journal_page_first 6951
_journal_page_last 6957
_journal_paper_doi 10.1039/D2RA00599A
_journal_volume 12
_journal_year 2022
_chemical_formula_moiety 'C20 H6 O17 Zn3, 0.5(C26 H20 N4), C13 H10 N2, H2 O'
_chemical_formula_sum 'C46 H28 N4 O18 Zn3'
_chemical_formula_weight 1120.89
_space_group_crystal_system monoclinic
_space_group_IT_number 13
_space_group_name_Hall '-P 2yc'
_space_group_name_H-M_alt 'P 1 2/c 1'
_atom_sites_solution_hydrogens mixed
_atom_sites_solution_primary iterative
_audit_creation_date 2021-09-29
_audit_creation_method
;
Olex2 1.2
(compiled 2018.05.29 svn.r3508 for OlexSys, GUI svn.r5506)
;
_audit_update_record
;
2021-10-07 deposited with the CCDC.	2022-02-23 downloaded from the CCDC.
;
_cell_angle_alpha 90
_cell_angle_beta 90.501(2)
_cell_angle_gamma 90
_cell_formula_units_Z 4
_cell_length_a 18.6073(15)
_cell_length_b 8.0235(7)
_cell_length_c 27.301(2)
_cell_measurement_reflns_used 4119
_cell_measurement_temperature 296(2)
_cell_measurement_theta_max 26.259
_cell_measurement_theta_min 2.538
_cell_volume 4075.8(6)
_computing_cell_refinement 'SAINT v8.34A (Bruker, 2013)'
_computing_data_reduction 'SAINT v8.34A (Bruker, 2013)'
_computing_molecular_graphics 'Olex2 (Dolomanov et al., 2009)'
_computing_publication_material 'Olex2 (Dolomanov et al., 2009)'
_computing_structure_refinement 'ShelXL (Sheldrick, 2015)'
_computing_structure_solution 'olex2.solve (Bourhis et al., 2015)'
_diffrn_ambient_temperature 296.15
_diffrn_measured_fraction_theta_full 0.999
_diffrn_measured_fraction_theta_max 0.979
_diffrn_measurement_device_type 'CCD area detector'
_diffrn_radiation_type MoK\a
_diffrn_radiation_wavelength 0.71073
_diffrn_reflns_av_R_equivalents 0.0484
_diffrn_reflns_av_unetI/netI 0.0660
_diffrn_reflns_Laue_measured_fraction_full 0.999
_diffrn_reflns_Laue_measured_fraction_max 0.979
_diffrn_reflns_limit_h_max 24
_diffrn_reflns_limit_h_min -20
_diffrn_reflns_limit_k_max 10
_diffrn_reflns_limit_k_min -10
_diffrn_reflns_limit_l_max 28
_diffrn_reflns_limit_l_min -35
_diffrn_reflns_number 23835
_diffrn_reflns_point_group_measured_fraction_full 0.999
_diffrn_reflns_point_group_measured_fraction_max 0.979
_diffrn_reflns_theta_full 25.242
_diffrn_reflns_theta_max 27.580
_diffrn_reflns_theta_min 2.646
_exptl_absorpt_coefficient_mu 1.844
_exptl_absorpt_correction_T_max 0.7456
_exptl_absorpt_correction_T_min 0.5587
_exptl_absorpt_correction_type multi-scan
_exptl_absorpt_process_details
;
SADABS-2014/5 (Bruker,2014/5) was used for absorption correction.
wR2(int) was 0.0792 before and 0.0466 after correction.
The Ratio of minimum to maximum transmission is 0.7493.
The \l/2 correction factor is 0.00150.
;
_exptl_crystal_density_diffrn 1.827
_exptl_crystal_description block
_exptl_crystal_F_000 2264
_refine_diff_density_max 0.668
_refine_diff_density_min -0.412
_refine_diff_density_rms 0.091
_refine_ls_extinction_method none
_refine_ls_goodness_of_fit_ref 1.009
_refine_ls_hydrogen_treatment constr
_refine_ls_matrix_type full
_refine_ls_number_parameters 644
_refine_ls_number_reflns 9255
_refine_ls_number_restraints 0
_refine_ls_restrained_S_all 1.009
_refine_ls_R_factor_all 0.0733
_refine_ls_R_factor_gt 0.0402
_refine_ls_shift/su_max 0.001
_refine_ls_shift/su_mean 0.000
_refine_ls_structure_factor_coef Fsqd
_refine_ls_weighting_details 'w=1/[\s^2^(Fo^2^)+(0.0280P)^2^+1.6776P] where P=(Fo^2^+2Fc^2^)/3'
_refine_ls_weighting_scheme calc
_refine_ls_wR_factor_gt 0.0773
_refine_ls_wR_factor_ref 0.0880
_reflns_Friedel_coverage 0.000
_reflns_number_gt 6397
_reflns_number_total 9454
_reflns_threshold_expression 'I > 2\s(I)'
_cod_data_source_file d2ra00599a2.cif
_cod_data_source_block 210924zbl7_0m
_cod_database_code 7244536
_shelx_shelxl_version_number 2014/7
_shelx_space_group_comment
;
The symmetry employed for this shelxl refinement is uniquely defined
by the following loop, which should always be used as a source of
symmetry information in preference to the above space-group names.
They are only intended as comments.
;
_olex2_refinement_description
;
1. Fixed Uiso
 At 1.2 times of:
  All C(H) groups, All C(H,H) groups
 At 1.5 times of:
  All O(H,H) groups
2.a Free rotating group:
 OW1(HW1A,HW1B)
2.b Rotating group:
 O5(H5A,H5B)
2.c Secondary CH2 refined with riding coordinates:
 C8(H8A,H8B), C39(H39A,H39B)
2.d Aromatic/amide H refined with riding coordinates:
 C17(H17), C22(H22), C31(H31), C26(H26), C6(H6), C7(H7), C41(H41), C4(H4),
 C45(H45), C38(H38), C44(H44), C13(H13), C3(H3), C37(H37), C42(H42), C36(H36),
 C9(H9), C35(H35), C10(H10), C12(H12)
;
_olex2_submission_special_instructions 'No special instructions were received'

loop_
_space_group_symop_operation_xyz
'x, y, z'
'-x, y, -z+1/2'
'-x, -y, -z'
'x, -y, z-1/2'

loop_
_atom_site_label
_atom_site_type_symbol
_atom_site_fract_x
_atom_site_fract_y
_atom_site_fract_z
_atom_site_U_iso_or_equiv
_atom_site_adp_type
_atom_site_occupancy
_atom_site_site_symmetry_order
_atom_site_calc_flag
_atom_site_refinement_flags_posn
_atom_site_refinement_flags_adp
_atom_site_refinement_flags_occupancy
_atom_site_disorder_assembly
_atom_site_disorder_group
Zn3 Zn 0.75276(2) 0.40111(4) 0.10921(2) 0.01431(9) Uani 1 1 d . . . . .
Zn2 Zn 0.75077(2) 0.40273(4) 0.39032(2) 0.01657(9) Uani 1 1 d . . . . .
Zn1 Zn 0.72495(2) 0.74220(5) 0.44971(2) 0.01731(9) Uani 1 1 d . . . . .
O7 O 0.65965(11) 0.5583(3) 0.57347(8) 0.0218(5) Uani 1 1 d . . . . .
O12 O 0.70529(11) -0.2051(3) 0.37837(7) 0.0194(5) Uani 1 1 d . . . . .
O2 O 0.81932(11) 0.5324(3) 0.55597(8) 0.0269(5) Uani 1 1 d . . . . .
O17 O 0.76828(11) 0.1958(3) 0.14601(8) 0.0223(5) Uani 1 1 d . . . . .
O4 O 0.83363(11) 0.3951(3) 0.43635(8) 0.0254(5) Uani 1 1 d . . . . .
O14 O 0.73646(12) -0.4398(3) 0.16377(8) 0.0234(5) Uani 1 1 d . . . . .
O6 O 0.67180(11) 0.7409(3) 0.51237(7) 0.0238(5) Uani 1 1 d . . . . .
O9 O 0.68002(11) 0.4994(3) 0.43777(8) 0.0259(5) Uani 1 1 d . . . . .
O3 O 0.82644(11) 0.6656(3) 0.45748(8) 0.0251(5) Uani 1 1 d . . . . .
O13 O 0.76999(12) -0.4101(3) 0.34454(8) 0.0271(5) Uani 1 1 d . . . . .
O10 O 0.73307(12) 0.2396(3) 0.34103(8) 0.0286(5) Uani 1 1 d . . . . .
O11 O 0.81080(12) 0.0522(3) 0.37015(8) 0.0274(5) Uani 1 1 d . . . . .
O1 O 0.90071(12) 0.6292(3) 0.60818(9) 0.0367(6) Uani 1 1 d . . . . .
O16 O 0.65700(12) 0.0887(3) 0.14337(9) 0.0320(6) Uani 1 1 d . . . . .
O15 O 0.75624(13) -0.2064(3) 0.12167(8) 0.0309(6) Uani 1 1 d . . . . .
N3 N 0.53142(15) -0.1626(4) 0.11762(10) 0.0262(7) Uani 1 1 d . . . . .
N2 N 0.94768(14) 0.9722(4) 0.62293(10) 0.0265(7) Uani 1 1 d . . . . .
O5 O 0.74879(15) 0.9869(3) 0.45706(9) 0.0448(7) Uani 1 1 d . . . . .
H5A H 0.7796 1.0143 0.4355 0.067 Uiso 1 1 d GR . . . .
H5B H 0.7709 1.0015 0.4843 0.067 Uiso 1 1 d GR . . . .
OW1 O 0.74663(18) 1.2212(3) 0.52323(9) 0.0516(8) Uani 1 1 d . . . . .
HW1A H 0.7681 1.3128 0.5181 0.077 Uiso 1 1 d G . . . .
HW1B H 0.7535 1.2017 0.5535 0.077 Uiso 1 1 d G . . . .
C16 C 0.92971(15) 0.5108(4) 0.48126(11) 0.0174(7) Uani 1 1 d . . . . .
C20 C 0.56855(15) 0.5598(4) 0.51408(11) 0.0147(6) Uani 1 1 d . . . . .
C17 C 0.98750(16) 0.4760(4) 0.45089(11) 0.0199(7) Uani 1 1 d . . . . .
H17 H 0.9789 0.4589 0.4177 0.024 Uiso 1 1 calc R . . . .
C22 C 0.49228(16) 0.4086(4) 0.45766(11) 0.0177(7) Uani 1 1 d . . . . .
H22 H 0.4872 0.3469 0.4290 0.021 Uiso 1 1 calc R . . . .
C19 C 0.63965(16) 0.6245(4) 0.53396(11) 0.0179(7) Uani 1 1 d . . . . .
C15 C 0.94219(15) 0.5341(4) 0.53143(11) 0.0171(7) Uani 1 1 d . . . . .
C29 C 0.73740(15) -0.1818(4) 0.20670(11) 0.0144(6) Uani 1 1 d . . . . .
C28 C 0.71855(16) 0.0962(4) 0.16006(11) 0.0164(7) Uani 1 1 d . . . . .
C18 C 0.85653(16) 0.5251(4) 0.45731(11) 0.0192(7) Uani 1 1 d . . . . .
C21 C 0.56092(15) 0.4672(4) 0.47113(11) 0.0155(6) Uani 1 1 d . . . . .
C14 C 0.88361(16) 0.5689(4) 0.56840(12) 0.0191(7) Uani 1 1 d . . . . .
C31 C 0.73956(14) -0.2633(4) 0.25199(10) 0.0152(6) Uani 1 1 d . . . . .
H31 H 0.7382 -0.3791 0.2529 0.018 Uiso 1 1 calc R . . . .
C25 C 0.75091(15) -0.0010(4) 0.29416(11) 0.0150(6) Uani 1 1 d . . . . .
O8 O 0.61734(14) 0.2822(4) 0.41666(12) 0.0633(10) Uani 1 1 d . . . . .
C30 C 0.74315(15) -0.2825(4) 0.16002(11) 0.0168(7) Uani 1 1 d . . . . .
C32 C 0.74374(15) -0.1743(4) 0.29600(11) 0.0149(6) Uani 1 1 d . . . . .
C33 C 0.74014(15) -0.2694(4) 0.34348(11) 0.0168(7) Uani 1 1 d . . . . .
C34 C 0.50621(17) -0.0360(4) 0.02472(12) 0.0238(8) Uani 1 1 d . . . . .
C27 C 0.73624(15) -0.0061(4) 0.20537(11) 0.0151(7) Uani 1 1 d . . . . .
C40 C 0.51168(18) -0.3922(5) 0.17678(12) 0.0276(8) Uani 1 1 d . . . . .
C24 C 0.76694(16) 0.1015(4) 0.33922(11) 0.0185(7) Uani 1 1 d . . . . .
C26 C 0.74590(15) 0.0800(4) 0.24899(11) 0.0175(6) Uani 1 1 d . . . . .
H26 H 0.7491 0.1956 0.2481 0.021 Uiso 1 1 calc R . . . .
C23 C 0.62238(16) 0.4111(4) 0.43937(12) 0.0210(7) Uani 1 1 d . . . . .
C11 C 0.98893(18) 0.9954(4) 0.52615(12) 0.0265(8) Uani 1 1 d . . . . .
C6 C 0.91318(17) 1.1170(5) 0.75144(13) 0.0280(8) Uani 1 1 d . . . . .
H6 H 0.9121 1.0150 0.7676 0.034 Uiso 1 1 calc R . . . .
C5 C 0.91866(17) 1.1214(4) 0.70043(13) 0.0262(8) Uani 1 1 d . . . . .
C8 C 0.92451(19) 0.9551(5) 0.67415(12) 0.0307(8) Uani 1 1 d . . . . .
H8A H 0.9586 0.8851 0.6916 0.037 Uiso 1 1 calc R . . . .
H8B H 0.8781 0.8999 0.6747 0.037 Uiso 1 1 calc R . . . .
C7 C 0.90933(17) 1.2632(5) 0.77797(13) 0.0311(8) Uani 1 1 d . . . . .
H7 H 0.9062 1.2595 0.8119 0.037 Uiso 1 1 calc R . . . .
C2 C 0.91007(18) 1.4156(5) 0.75392(14) 0.0318(9) Uani 1 1 d . . . . .
C41 C 0.44169(18) -0.4084(5) 0.19415(14) 0.0346(9) Uani 1 1 d . . . . .
H41 H 0.4141 -0.3136 0.1995 0.042 Uiso 1 1 calc R . . . .
C4 C 0.91791(17) 1.2740(5) 0.67651(13) 0.0311(8) Uani 1 1 d . . . . .
H4 H 0.9205 1.2776 0.6425 0.037 Uiso 1 1 calc R . . . .
C43 C 0.45433(19) -0.7050(5) 0.19574(13) 0.0322(9) Uani 1 1 d . . . . .
C39 C 0.54478(18) -0.2233(5) 0.16842(12) 0.0320(9) Uani 1 1 d . . . . .
H39A H 0.5248 -0.1443 0.1915 0.038 Uiso 1 1 calc R . . . .
H39B H 0.5962 -0.2298 0.1744 0.038 Uiso 1 1 calc R . . . .
C45 C 0.55199(19) -0.5344(5) 0.16841(13) 0.0342(9) Uani 1 1 d . . . . .
H45 H 0.5983 -0.5246 0.1562 0.041 Uiso 1 1 calc R . . . .
C38 C 0.57345(18) -0.0975(4) 0.03846(13) 0.0308(8) Uani 1 1 d . . . . .
H38 H 0.6110 -0.0963 0.0162 0.037 Uiso 1 1 calc R . . . .
N4 N 0.41472(17) -0.9970(4) 0.22243(14) 0.0494(10) Uani 1 1 d . . . . .
C44 C 0.52404(19) -0.6907(5) 0.17799(13) 0.0363(9) Uani 1 1 d . . . . .
H44 H 0.5516 -0.7856 0.1726 0.044 Uiso 1 1 calc R . . . .
C13 C 1.01701(19) 0.9580(5) 0.61134(14) 0.0389(10) Uani 1 1 d . . . . .
H13 H 1.0510 0.9388 0.6359 0.047 Uiso 1 1 calc R . . . .
C3 C 0.91337(19) 1.4213(5) 0.70289(14) 0.0367(9) Uani 1 1 d . . . . .
H3 H 0.9125 1.5232 0.6867 0.044 Uiso 1 1 calc R . . . .
C37 C 0.58457(18) -0.1596(5) 0.08474(13) 0.0301(8) Uani 1 1 d . . . . .
H37 H 0.6297 -0.2004 0.0935 0.036 Uiso 1 1 calc R . . . .
C42 C 0.41298(19) -0.5638(5) 0.20348(14) 0.0371(9) Uani 1 1 d . . . . .
H42 H 0.3662 -0.5737 0.2149 0.044 Uiso 1 1 calc R . . . .
C36 C 0.46519(19) -0.1064(5) 0.10497(13) 0.0343(9) Uani 1 1 d . . . . .
H36 H 0.4283 -0.1101 0.1277 0.041 Uiso 1 1 calc R . . . .
C9 C 0.89823(19) 0.9961(5) 0.58772(14) 0.0374(10) Uani 1 1 d . . . . .
H9 H 0.8500 1.0043 0.5961 0.045 Uiso 1 1 calc R . . . .
C1 C 0.9115(2) 1.5705(5) 0.78091(16) 0.0424(10) Uani 1 1 d . . . . .
C35 C 0.45186(18) -0.0445(5) 0.05936(13) 0.0317(9) Uani 1 1 d . . . . .
H35 H 0.4059 -0.0075 0.0512 0.038 Uiso 1 1 calc R . . . .
N1 N 0.9161(2) 1.6947(5) 0.80070(16) 0.0658(12) Uani 1 1 d . . . . .
C10 C 0.91753(19) 1.0086(5) 0.53937(14) 0.0411(10) Uani 1 1 d . . . . .
H10 H 0.8824 1.0260 0.5154 0.049 Uiso 1 1 calc R . . . .
C46 C 0.42953(19) -0.8672(5) 0.20966(15) 0.0363(9) Uani 1 1 d . . . . .
C12 C 1.03860(19) 0.9713(6) 0.56367(14) 0.0431(11) Uani 1 1 d . . . . .
H12 H 1.0872 0.9641 0.5564 0.052 Uiso 1 1 calc R . . . .

loop_
_atom_site_aniso_label
_atom_site_aniso_U_11
_atom_site_aniso_U_22
_atom_site_aniso_U_33
_atom_site_aniso_U_23
_atom_site_aniso_U_13
_atom_site_aniso_U_12
Zn3 0.01520(18) 0.01641(19) 0.01133(18) 0.00091(15) 0.00113(14) 0.00053(15)
Zn2 0.02035(19) 0.01555(19) 0.01381(18) -0.00263(15) -0.00083(14) 0.00171(15)
Zn1 0.01867(18) 0.01875(19) 0.01454(18) 0.00044(16) 0.00236(14) 0.00180(16)
O7 0.0179(11) 0.0298(13) 0.0178(12) 0.0029(10) -0.0036(9) -0.0031(10)
O12 0.0219(12) 0.0223(12) 0.0141(11) 0.0004(9) 0.0025(9) 0.0035(9)
O2 0.0170(12) 0.0353(14) 0.0285(14) -0.0030(11) 0.0088(10) 0.0002(10)
O17 0.0209(12) 0.0205(12) 0.0256(13) 0.0102(10) 0.0026(10) 0.0001(9)
O4 0.0239(12) 0.0259(13) 0.0263(13) -0.0039(11) -0.0077(10) 0.0005(10)
O14 0.0346(13) 0.0178(12) 0.0177(12) -0.0048(9) 0.0027(10) -0.0023(10)
O6 0.0250(12) 0.0287(13) 0.0180(11) -0.0026(11) 0.0074(9) -0.0101(11)
O9 0.0190(12) 0.0246(13) 0.0344(14) -0.0068(11) 0.0113(10) -0.0060(10)
O3 0.0187(12) 0.0238(13) 0.0330(14) 0.0005(11) -0.0015(10) 0.0010(10)
O13 0.0410(14) 0.0193(13) 0.0211(12) 0.0041(10) 0.0090(11) 0.0097(11)
O10 0.0336(13) 0.0258(13) 0.0263(13) -0.0132(11) -0.0013(10) 0.0030(11)
O11 0.0300(13) 0.0314(14) 0.0208(13) 0.0001(11) -0.0050(11) -0.0047(11)
O1 0.0319(14) 0.0565(18) 0.0217(14) -0.0158(13) 0.0034(11) 0.0069(13)
O16 0.0247(13) 0.0382(15) 0.0329(14) 0.0103(12) -0.0056(11) -0.0009(11)
O15 0.0540(16) 0.0267(14) 0.0120(12) 0.0004(10) 0.0039(11) -0.0004(12)
N3 0.0254(16) 0.0330(17) 0.0200(15) 0.0011(13) -0.0003(12) -0.0054(13)
N2 0.0242(16) 0.0304(17) 0.0248(16) -0.0012(13) 0.0015(13) -0.0017(13)
O5 0.087(2) 0.0258(14) 0.0217(14) -0.0033(11) 0.0156(14) -0.0112(14)
OW1 0.098(2) 0.0371(18) 0.0200(14) -0.0071(12) 0.0092(15) -0.0263(17)
C16 0.0144(15) 0.0164(16) 0.0214(17) -0.0002(13) -0.0014(13) -0.0006(13)
C20 0.0133(15) 0.0163(16) 0.0145(15) 0.0023(12) -0.0028(12) -0.0021(12)
C17 0.0205(17) 0.0254(18) 0.0137(16) -0.0009(14) -0.0007(13) 0.0018(14)
C22 0.0190(16) 0.0232(18) 0.0108(15) -0.0041(13) 0.0000(12) -0.0002(14)
C19 0.0159(16) 0.0231(17) 0.0147(16) -0.0050(14) 0.0016(13) 0.0011(13)
C15 0.0129(15) 0.0192(17) 0.0191(17) -0.0035(13) 0.0020(13) 0.0048(13)
C29 0.0150(15) 0.0166(16) 0.0118(15) -0.0015(12) 0.0013(12) 0.0001(12)
C28 0.0223(17) 0.0137(16) 0.0133(15) -0.0036(13) 0.0022(13) 0.0022(13)
C18 0.0161(16) 0.0261(19) 0.0153(16) 0.0015(14) 0.0028(13) -0.0005(14)
C21 0.0153(15) 0.0198(16) 0.0115(15) 0.0031(13) 0.0004(12) -0.0013(13)
C14 0.0157(16) 0.0218(18) 0.0198(17) 0.0029(14) 0.0042(13) 0.0029(13)
C31 0.0182(15) 0.0108(14) 0.0165(15) -0.0026(14) 0.0013(12) -0.0004(13)
C25 0.0156(15) 0.0132(16) 0.0162(16) -0.0036(12) 0.0000(13) 0.0003(12)
O8 0.0427(17) 0.059(2) 0.088(2) -0.0514(19) 0.0332(16) -0.0213(15)
C30 0.0149(15) 0.0208(18) 0.0146(16) -0.0002(13) -0.0013(12) 0.0037(13)
C32 0.0162(16) 0.0159(16) 0.0126(15) 0.0007(12) 0.0002(12) 0.0026(12)
C33 0.0187(16) 0.0173(17) 0.0143(15) 0.0009(13) -0.0011(13) -0.0040(13)
C34 0.0252(18) 0.0197(18) 0.0264(19) -0.0014(15) -0.0024(15) -0.0056(14)
C27 0.0127(15) 0.0165(16) 0.0161(16) 0.0007(13) 0.0041(12) 0.0019(12)
C40 0.0245(18) 0.041(2) 0.0169(17) 0.0030(16) -0.0013(14) 0.0022(16)
C24 0.0191(16) 0.0210(18) 0.0157(16) -0.0004(14) 0.0062(13) -0.0084(14)
C26 0.0218(16) 0.0135(15) 0.0172(15) 0.0007(14) 0.0036(13) -0.0002(13)
C23 0.0196(17) 0.0246(18) 0.0189(17) -0.0015(14) 0.0030(13) -0.0036(14)
C11 0.0212(18) 0.033(2) 0.026(2) -0.0023(16) 0.0004(15) -0.0010(15)
C6 0.0175(17) 0.036(2) 0.030(2) 0.0063(17) -0.0004(15) 0.0022(15)
C5 0.0156(17) 0.035(2) 0.0282(19) -0.0041(16) -0.0017(14) -0.0020(15)
C8 0.029(2) 0.039(2) 0.0239(19) 0.0035(17) 0.0000(16) -0.0030(17)
C7 0.0198(17) 0.048(2) 0.0252(19) -0.0061(18) 0.0024(14) -0.0007(17)
C2 0.0216(18) 0.035(2) 0.039(2) -0.0048(18) -0.0002(16) -0.0004(16)
C41 0.0206(19) 0.041(2) 0.042(2) 0.0017(19) 0.0024(16) 0.0077(17)
C4 0.0280(19) 0.040(2) 0.0254(19) 0.0045(17) -0.0035(15) -0.0058(17)
C43 0.0260(19) 0.037(2) 0.034(2) 0.0005(17) -0.0002(16) 0.0019(17)
C39 0.0278(19) 0.047(2) 0.0217(19) 0.0031(17) -0.0031(15) -0.0048(17)
C45 0.0237(19) 0.052(3) 0.027(2) 0.0055(18) 0.0094(16) 0.0034(18)
C38 0.0229(18) 0.044(2) 0.0253(19) 0.0017(17) 0.0059(15) 0.0010(17)
N4 0.0323(19) 0.040(2) 0.076(3) -0.001(2) 0.0036(18) 0.0000(17)
C44 0.033(2) 0.042(2) 0.034(2) -0.0004(18) 0.0041(17) 0.0106(18)
C13 0.025(2) 0.063(3) 0.028(2) -0.002(2) -0.0041(17) 0.0034(18)
C3 0.034(2) 0.035(2) 0.041(2) 0.0030(19) -0.0060(18) -0.0041(18)
C37 0.0168(18) 0.042(2) 0.032(2) 0.0026(17) 0.0003(15) 0.0019(15)
C42 0.0219(19) 0.044(2) 0.045(2) 0.004(2) 0.0082(17) -0.0001(17)
C36 0.0247(19) 0.049(2) 0.030(2) 0.0034(19) 0.0034(16) -0.0009(18)
C9 0.0191(19) 0.061(3) 0.032(2) 0.003(2) 0.0015(16) 0.0011(18)
C1 0.033(2) 0.043(3) 0.052(3) -0.010(2) 0.0029(19) -0.0026(19)
C35 0.0225(19) 0.041(2) 0.032(2) 0.0041(18) 0.0017(16) 0.0022(16)
N1 0.066(3) 0.054(3) 0.077(3) -0.026(2) 0.007(2) -0.005(2)
C10 0.022(2) 0.075(3) 0.027(2) 0.008(2) -0.0040(16) 0.006(2)
C46 0.025(2) 0.036(2) 0.049(3) -0.006(2) 0.0034(18) 0.0041(17)
C12 0.0184(19) 0.077(3) 0.034(2) -0.002(2) 0.0049(17) 0.0051(19)

loop_
_atom_type_symbol
_atom_type_description
_atom_type_scat_dispersion_real
_atom_type_scat_dispersion_imag
_atom_type_scat_source
C C 0.0033 0.0016 'International Tables Vol C Tables 4.2.6.8 and 6.1.1.4'
H H 0.0000 0.0000 'International Tables Vol C Tables 4.2.6.8 and 6.1.1.4'
N N 0.0061 0.0033 'International Tables Vol C Tables 4.2.6.8 and 6.1.1.4'
O O 0.0106 0.0060 'International Tables Vol C Tables 4.2.6.8 and 6.1.1.4'
Zn Zn 0.2839 1.4301 'International Tables Vol C Tables 4.2.6.8 and 6.1.1.4'

loop_
_geom_angle_atom_site_label_1
_geom_angle_atom_site_label_2
_geom_angle_atom_site_label_3
_geom_angle
_geom_angle_site_symmetry_1
_geom_angle_site_symmetry_3
_geom_angle_publ_flag
O2 Zn3 O7 98.13(9) 4_565 4_565 ?
O17 Zn3 O7 120.71(9) . 4_565 ?
O17 Zn3 O2 120.83(9) . 4_565 ?
O17 Zn3 O14 100.33(9) . 1_565 ?
O14 Zn3 O7 97.09(9) 1_565 4_565 ?
O14 Zn3 O2 118.37(9) 1_565 4_565 ?
O4 Zn2 O9 96.52(9) . . ?
O4 Zn2 O13 106.20(10) . 1_565 ?
O13 Zn2 O9 103.66(9) 1_565 . ?
O10 Zn2 O4 123.76(9) . . ?
O10 Zn2 O9 127.62(9) . . ?
O10 Zn2 O13 96.07(10) . 1_565 ?
O12 Zn1 O9 88.66(9) 1_565 . ?
O6 Zn1 O12 138.08(9) . 1_565 ?
O6 Zn1 O9 85.96(9) . . ?
O6 Zn1 O3 112.65(9) . . ?
O6 Zn1 O5 91.73(9) . . ?
O3 Zn1 O12 109.25(9) . 1_565 ?
O3 Zn1 O9 95.95(9) . . ?
O3 Zn1 O5 94.70(10) . . ?
O5 Zn1 O12 86.00(9) . 1_565 ?
O5 Zn1 O9 169.18(10) . . ?
C19 O7 Zn3 126.7(2) . 4_566 ?
C33 O12 Zn1 123.32(19) . 1_545 ?
C14 O2 Zn3 109.4(2) . 4_566 ?
C28 O17 Zn3 125.18(19) . . ?
C18 O4 Zn2 121.3(2) . . ?
C30 O14 Zn3 124.1(2) . 1_545 ?
C19 O6 Zn1 130.6(2) . . ?
Zn2 O9 Zn1 101.06(9) . . ?
C23 O9 Zn2 111.12(19) . . ?
C23 O9 Zn1 145.0(2) . . ?
C18 O3 Zn1 134.1(2) . . ?
C33 O13 Zn2 127.60(19) . 1_545 ?
C24 O10 Zn2 122.8(2) . . ?
C37 N3 C39 120.7(3) . . ?
C37 N3 C36 119.9(3) . . ?
C36 N3 C39 119.4(3) . . ?
C13 N2 C8 120.5(3) . . ?
C13 N2 C9 120.1(3) . . ?
C9 N2 C8 119.3(3) . . ?
C17 C16 C15 119.2(3) . . ?
C17 C16 C18 117.1(3) . . ?
C15 C16 C18 123.7(3) . . ?
C22 C20 C19 116.6(3) 3_666 . ?
C21 C20 C22 118.9(3) . 3_666 ?
C21 C20 C19 124.4(3) . . ?
C16 C17 C15 122.2(3) . 3_766 ?
C20 C22 C21 122.2(3) 3_666 . ?
O7 C19 O6 125.3(3) . . ?
O7 C19 C20 114.4(3) . . ?
O6 C19 C20 120.2(3) . . ?
C16 C15 C14 124.1(3) . . ?
C17 C15 C16 118.6(3) 3_766 . ?
C17 C15 C14 117.3(3) 3_766 . ?
C31 C29 C30 119.6(3) . . ?
C31 C29 C27 119.3(3) . . ?
C27 C29 C30 120.9(3) . . ?
O17 C28 C27 115.4(3) . . ?
O16 C28 O17 126.2(3) . . ?
O16 C28 C27 118.0(3) . . ?
O4 C18 C16 115.6(3) . . ?
O3 C18 O4 126.4(3) . . ?
O3 C18 C16 117.8(3) . . ?
C20 C21 C22 118.9(3) . . ?
C20 C21 C23 124.7(3) . . ?
C22 C21 C23 116.1(3) . . ?
O2 C14 C15 117.3(3) . . ?
O1 C14 O2 124.1(3) . . ?
O1 C14 C15 118.6(3) . . ?
C29 C31 C32 121.4(3) . . ?
C32 C25 C24 122.1(3) . . ?
C26 C25 C32 119.3(3) . . ?
C26 C25 C24 118.6(3) . . ?
O14 C30 C29 117.0(3) . . ?
O15 C30 O14 125.3(3) . . ?
O15 C30 C29 117.7(3) . . ?
C31 C32 C33 118.5(3) . . ?
C25 C32 C31 118.8(3) . . ?
C25 C32 C33 122.7(3) . . ?
O12 C33 C32 117.9(3) . . ?
O13 C33 O12 125.2(3) . . ?
O13 C33 C32 116.8(3) . . ?
C38 C34 C34 121.0(4) . 3_655 ?
C35 C34 C34 121.9(4) . 3_655 ?
C35 C34 C38 117.1(3) . . ?
C29 C27 C28 124.4(3) . . ?
C26 C27 C29 118.3(3) . . ?
C26 C27 C28 117.1(3) . . ?
C41 C40 C39 121.3(3) . . ?
C45 C40 C41 119.2(3) . . ?
C45 C40 C39 119.5(3) . . ?
O10 C24 C25 114.3(3) . . ?
O11 C24 O10 125.2(3) . . ?
O11 C24 C25 120.5(3) . . ?
C27 C26 C25 122.3(3) . . ?
O9 C23 C21 119.4(3) . . ?
O8 C23 O9 121.0(3) . . ?
O8 C23 C21 119.6(3) . . ?
C10 C11 C11 121.3(4) . 3_776 ?
C10 C11 C12 116.9(3) . . ?
C12 C11 C11 121.7(4) . 3_776 ?
C7 C6 C5 120.3(3) . . ?
C6 C5 C8 117.0(3) . . ?
C4 C5 C6 119.4(3) . . ?
C4 C5 C8 123.6(3) . . ?
N2 C8 C5 112.9(3) . . ?
C6 C7 C2 120.0(3) . . ?
C7 C2 C3 120.1(3) . . ?
C7 C2 C1 121.1(4) . . ?
C3 C2 C1 118.7(4) . . ?
C42 C41 C40 120.7(3) . . ?
C3 C4 C5 120.5(3) . . ?
C44 C43 C46 118.0(3) . . ?
C42 C43 C44 120.3(3) . . ?
C42 C43 C46 121.4(3) . . ?
N3 C39 C40 111.7(3) . . ?
C44 C45 C40 120.7(3) . . ?
C37 C38 C34 120.3(3) . . ?
C45 C44 C43 119.5(3) . . ?
N2 C13 C12 120.7(3) . . ?
C4 C3 C2 119.6(4) . . ?
N3 C37 C38 121.1(3) . . ?
C41 C42 C43 119.6(3) . . ?
N3 C36 C35 120.8(3) . . ?
N2 C9 C10 121.1(3) . . ?
N1 C1 C2 176.0(5) . . ?
C36 C35 C34 120.8(3) . . ?
C9 C10 C11 120.3(3) . . ?
N4 C46 C43 174.9(4) . . ?
C13 C12 C11 120.9(3) . . ?

loop_
_geom_bond_atom_site_label_1
_geom_bond_atom_site_label_2
_geom_bond_distance
_geom_bond_site_symmetry_2
_geom_bond_publ_flag
Zn3 O7 2.008(2) 4_565 ?
Zn3 O2 1.991(2) 4_565 ?
Zn3 O17 1.950(2) . ?
Zn3 O14 1.987(2) 1_565 ?
Zn2 O4 1.981(2) . ?
Zn2 O9 2.010(2) . ?
Zn2 O13 1.988(2) 1_565 ?
Zn2 O10 1.904(2) . ?
Zn1 O12 2.023(2) 1_565 ?
Zn1 O6 1.984(2) . ?
Zn1 O9 2.144(2) . ?
Zn1 O3 1.996(2) . ?
Zn1 O5 2.022(2) . ?
O7 Zn3 2.008(2) 4_566 ?
O7 C19 1.256(4) . ?
O12 Zn1 2.023(2) 1_545 ?
O12 C33 1.267(3) . ?
O2 Zn3 1.990(2) 4_566 ?
O2 C14 1.275(4) . ?
O17 C28 1.284(3) . ?
O4 C18 1.262(4) . ?
O14 Zn3 1.987(2) 1_545 ?
O14 C30 1.272(3) . ?
O6 C19 1.259(3) . ?
O9 C23 1.286(3) . ?
O3 C18 1.258(4) . ?
O13 Zn2 1.988(2) 1_545 ?
O13 C33 1.259(4) . ?
O10 C24 1.276(4) . ?
O11 C24 1.234(4) . ?
O1 C14 1.228(4) . ?
O16 C28 1.230(4) . ?
O15 C30 1.239(4) . ?
N3 C39 1.489(4) . ?
N3 C37 1.342(4) . ?
N3 C36 1.354(4) . ?
N2 C8 1.473(4) . ?
N2 C13 1.336(4) . ?
N2 C9 1.339(4) . ?
C16 C17 1.392(4) . ?
C16 C15 1.400(4) . ?
C16 C18 1.510(4) . ?
C20 C22 1.398(4) 3_666 ?
C20 C19 1.517(4) . ?
C20 C21 1.395(4) . ?
C17 C15 1.393(4) 3_766 ?
C22 C20 1.398(4) 3_666 ?
C22 C21 1.407(4) . ?
C15 C17 1.393(4) 3_766 ?
C15 C14 1.518(4) . ?
C29 C31 1.399(4) . ?
C29 C30 1.513(4) . ?
C29 C27 1.410(4) . ?
C28 C27 1.518(4) . ?
C21 C23 1.510(4) . ?
C31 C32 1.399(4) . ?
C25 C32 1.397(4) . ?
C25 C24 1.508(4) . ?
C25 C26 1.396(4) . ?
O8 C23 1.209(4) . ?
C32 C33 1.506(4) . ?
C34 C34 1.485(6) 3_655 ?
C34 C38 1.393(4) . ?
C34 C35 1.392(4) . ?
C27 C26 1.387(4) . ?
C40 C41 1.396(4) . ?
C40 C39 1.506(5) . ?
C40 C45 1.385(5) . ?
C11 C11 1.491(6) 3_776 ?
C11 C10 1.384(4) . ?
C11 C12 1.387(5) . ?
C6 C5 1.398(5) . ?
C6 C7 1.381(5) . ?
C5 C8 1.520(5) . ?
C5 C4 1.388(5) . ?
C7 C2 1.388(5) . ?
C2 C3 1.396(5) . ?
C2 C1 1.445(5) . ?
C41 C42 1.381(5) . ?
C4 C3 1.387(5) . ?
C43 C44 1.394(5) . ?
C43 C42 1.386(5) . ?
C43 C46 1.433(5) . ?
C45 C44 1.384(5) . ?
C38 C37 1.372(5) . ?
N4 C46 1.133(5) . ?
C13 C12 1.369(5) . ?
C36 C35 1.361(5) . ?
C9 C10 1.375(5) . ?
C1 N1 1.136(5) . ?

loop_
_geom_hbond_atom_site_label_D
_geom_hbond_atom_site_label_H
_geom_hbond_atom_site_label_A
_geom_hbond_distance_DH
_geom_hbond_distance_HA
_geom_hbond_distance_DA
_geom_hbond_angle_DHA
_geom_hbond_site_symmetry_A
O5 H5B OW1 0.85 2.11 2.608(3) 116.7 .
OW1 HW1B O15 0.85 1.86 2.694(3) 166.2 4_566
